data_2212299
loop_
_publ_author_name
'Jung-Eun Kwak'
'Song-I Hahn'
'Hoseop Yun'

_publ_section_title
;
 A new pseudo-two-dimensional niobium chloride selenide,
 Nb~3~Se~10~Cl~3~
;
_journal_coeditor_code MG2013
_journal_issue 2
_journal_name_full 'Acta Crystallographica Section E'
_journal_page_first i27
_journal_page_last i29
_journal_paper_doi 10.1107/S1600536806056364
_journal_volume 63
_journal_year 2007
_chemical_formula_iupac 'Nb3 Se10 Cl3'
_chemical_formula_moiety 'Cl3 Nb3 Se10'
_chemical_formula_sum 'Cl3 Nb3 Se10'
_chemical_formula_weight 1174.68
_chemical_name_systematic
;
Triniobium decaselenide trichloride
;
_space_group_IT_number 11
_symmetry_cell_setting monoclinic
_symmetry_space_group_name_Hall '-P 2yb'
_symmetry_space_group_name_H-M 'P 1 21/m 1'
_audit_creation_method 'WinGX routine CIF_UPDATE'
_cell_angle_alpha 90
_cell_angle_beta 95.60(2)
_cell_angle_gamma 90
_cell_formula_units_Z 4
_cell_length_a 7.207(3)
_cell_length_b 18.974(8)
_cell_length_c 11.834(7)
_cell_measurement_reflns_used 10764
_cell_measurement_temperature 150(2)
_cell_measurement_theta_max 27.51
_cell_measurement_theta_min 3.04
_cell_volume 1610.5(13)
_computing_cell_refinement RAPID-AUTO
_computing_data_collection 'RAPID-AUTO (Rigaku, 2005)'
_computing_data_reduction RAPID-AUTO
_computing_molecular_graphics 'locally modified version of ORTEP (Johnson, 1965)'
_computing_publication_material 'WinGX (Farrugia, 1999)'
_computing_structure_refinement 'SHELXL97 (Sheldrick, 1997)'
_computing_structure_solution 'SHELXS97 (Sheldrick, 1997)'
_diffrn_ambient_temperature 150(2)
_diffrn_measured_fraction_theta_full 0.999
_diffrn_measured_fraction_theta_max 0.999
_diffrn_measurement_device_type 'Rigaku R-AXIS Rapid'
_diffrn_measurement_method \w
_diffrn_radiation_type MoK\a
_diffrn_radiation_wavelength 0.71073
_diffrn_reflns_av_R_equivalents 0.0801
_diffrn_reflns_limit_h_max 9
_diffrn_reflns_limit_h_min -9
_diffrn_reflns_limit_k_max 24
_diffrn_reflns_limit_k_min -23
_diffrn_reflns_limit_l_max 15
_diffrn_reflns_limit_l_min -15
_diffrn_reflns_number 15892
_diffrn_reflns_theta_full 27.48
_diffrn_reflns_theta_max 27.48
_diffrn_reflns_theta_min 3.04
_diffrn_standards_decay_% 0
_diffrn_standards_interval_count 0
_diffrn_standards_interval_time 0
_diffrn_standards_number 0
_exptl_absorpt_coefficient_mu 25.165
_exptl_absorpt_correction_T_max 0.278
_exptl_absorpt_correction_T_min 0.053
_exptl_absorpt_correction_type numerical
_exptl_absorpt_process_details '(NUMABS; Higashi, 2000)'
_exptl_crystal_colour black
_exptl_crystal_density_diffrn 4.844
_exptl_crystal_density_method 'not measured'
_exptl_crystal_description needle
_exptl_crystal_F_000 2056
_exptl_crystal_size_max 0.300
_exptl_crystal_size_mid 0.100
_exptl_crystal_size_min 0.050
_refine_diff_density_max 3.507
_refine_diff_density_min -2.662
_refine_ls_extinction_method none
_refine_ls_goodness_of_fit_ref 1.07
_refine_ls_matrix_type full
_refine_ls_number_parameters 154
_refine_ls_number_reflns 3799
_refine_ls_number_restraints 0
_refine_ls_restrained_S_all 1.07
_refine_ls_R_factor_gt 0.0546
_refine_ls_shift/su_max 0
_refine_ls_structure_factor_coef Fsqd
_refine_ls_weighting_details 'calc w=1/[\s^2^(Fo^2^)+(0.0624P)^2^+20.4571P] where P=(Fo^2^+2Fc^2^)/3'
_refine_ls_weighting_scheme calc
_refine_ls_wR_factor_ref 0.1409
_reflns_number_gt 2794
_reflns_number_total 3799
_reflns_threshold_expression I>2\s(I)
_cod_data_source_file mg2013.cif
_cod_data_source_block I
_cod_original_cell_volume 1610.6(14)
_cod_original_sg_symbol_H-M 'P 21/m'
_cod_database_code 2212299
_cod_database_fobs_code 2212299

loop_
_symmetry_equiv_pos_as_xyz
'x, y, z'
'-x, y+1/2, -z'
'-x, -y, -z'
'x, -y-1/2, z'

loop_
_atom_site_type_symbol
_atom_site_label
_atom_site_fract_x
_atom_site_fract_y
_atom_site_fract_z
_atom_site_U_iso_or_equiv
_atom_site_adp_type
_atom_site_calc_flag
_atom_site_refinement_flags
_atom_site_occupancy
Nb Nb1 0.14692(15) 0.14950(5) 0.15458(9) 0.0163(2) Uani d . 1
Nb Nb2 0.24186(15) 0.00022(5) 0.25164(9) 0.0166(2) Uani d . 1
Nb Nb3 0.33033(15) 0.64911(5) 0.34990(9) 0.0164(2) Uani d . 1
Se Se1 0.02939(17) 0.61199(7) 0.21969(11) 0.0215(3) Uani d . 1
Se Se2 0.06429(18) 0.56996(7) 0.40624(11) 0.0227(3) Uani d . 1
Se Se3 -0.07300(18) 0.42588(7) 0.26403(12) 0.0226(3) Uani d . 1
Se Se4 0.19677(18) 0.11482(7) 0.36995(11) 0.0217(3) Uani d . 1
Se Se5 0.21090(19) 0.03467(7) 0.03457(11) 0.0240(3) Uani d . 1
Se Se6 0.55234(18) 0.53713(7) 0.37425(12) 0.0255(3) Uani d . 1
Se Se7 0.46162(18) 0.08523(7) 0.14088(12) 0.0249(3) Uani d . 1
Se Se8 0.50649(19) 0.58792(7) 0.19658(12) 0.0245(3) Uani d . 1
Se Se9 0.2741(3) 0.25 0.01955(16) 0.0231(4) Uani d S 1
Se Se10 0.5968(2) 0.75 0.34996(17) 0.0236(4) Uani d S 1
Se Se11 0.4065(2) 0.25 0.20525(16) 0.0221(4) Uani d S 1
Se Se12 0.3732(3) 0.75 0.19538(16) 0.0223(4) Uani d S 1
Cl Cl1 0.4090(5) 0.65224(18) 0.5597(3) 0.0282(7) Uani d . 1
Cl Cl2 -0.1323(4) 0.34744(17) 0.0121(3) 0.0275(7) Uani d . 1
Cl Cl3 0.1212(6) 0.75 0.4059(4) 0.0215(9) Uani d S 1
Cl Cl4 -0.0371(6) 0.25 0.2331(4) 0.0231(9) Uani d S 1

loop_
_atom_site_aniso_label
_atom_site_aniso_U_11
_atom_site_aniso_U_22
_atom_site_aniso_U_33
_atom_site_aniso_U_12
_atom_site_aniso_U_13
_atom_site_aniso_U_23
Nb1 0.0214(5) 0.0136(5) 0.0135(5) 0.0002(4) 0.0000(4) 0.0010(4)
Nb2 0.0208(5) 0.0151(5) 0.0138(5) 0.0008(5) 0.0013(4) 0.0012(4)
Nb3 0.0210(5) 0.0137(5) 0.0144(5) 0.0005(4) 0.0005(4) -0.0007(4)
Se1 0.0217(6) 0.0214(6) 0.0206(7) 0.0016(5) -0.0013(5) -0.0018(5)
Se2 0.0280(6) 0.0214(6) 0.0196(7) -0.0028(5) 0.0064(5) -0.0045(5)
Se3 0.0230(6) 0.0213(6) 0.0238(7) -0.0007(5) 0.0047(5) -0.0038(5)
Se4 0.0284(6) 0.0211(6) 0.0154(6) 0.0005(5) 0.0017(5) 0.0002(5)
Se5 0.0309(7) 0.0241(6) 0.0166(7) 0.0018(6) 0.0015(5) -0.0008(5)
Se6 0.0252(6) 0.0238(7) 0.0263(7) 0.0034(6) -0.0034(5) -0.0038(5)
Se7 0.0250(6) 0.0202(6) 0.0302(8) -0.0002(5) 0.0061(5) 0.0041(6)
Se8 0.0297(7) 0.0204(6) 0.0249(7) -0.0039(6) 0.0098(5) -0.0034(5)
Se9 0.0324(9) 0.0209(9) 0.0168(9) 0 0.0058(7) 0
Se10 0.0214(8) 0.0208(9) 0.0284(10) 0 0.0004(8) 0
Se11 0.0230(9) 0.0206(9) 0.0222(10) 0 -0.0010(7) 0
Se12 0.0285(9) 0.0217(9) 0.0168(9) 0 0.0030(7) 0
Cl1 0.0351(17) 0.0310(17) 0.0176(16) 0.0026(15) -0.0019(13) -0.0001(13)
Cl2 0.0289(15) 0.0292(16) 0.0231(17) 0.0013(14) -0.0053(13) 0.0014(14)
Cl3 0.0210(19) 0.0175(19) 0.026(2) 0 0.0046(17) 0
Cl4 0.033(2) 0.0147(19) 0.022(2) 0 0.0052(18) 0

loop_
_atom_type_symbol
_atom_type_description
_atom_type_scat_dispersion_real
_atom_type_scat_dispersion_imag
_atom_type_scat_source
Nb Nb -2.0727 0.6215 'International Tables Vol C Tables 4.2.6.8 and 6.1.1.4'
Se Se -0.0929 2.2259 'International Tables Vol C Tables 4.2.6.8 and 6.1.1.4'
Cl Cl 0.1484 0.1585 'International Tables Vol C Tables 4.2.6.8 and 6.1.1.4'

loop_
_geom_angle_atom_site_label_1
_geom_angle_atom_site_label_2
_geom_angle_atom_site_label_3
_geom_angle_site_symmetry_1
_geom_angle_site_symmetry_3
_geom_angle
_geom_angle_publ_flag
Cl2 Nb1 Cl4 4_565 . 79.34(13) ?
Cl2 Nb1 Se3 4_565 4_565 81.81(10) ?
Cl4 Nb1 Se3 . 4_565 82.23(9) ?
Cl2 Nb1 Se7 4_565 . 128.37(10) ?
Cl4 Nb1 Se7 . . 149.71(11) ?
Se3 Nb1 Se7 4_565 . 110.80(6) ?
Cl2 Nb1 Se4 4_565 . 133.39(10) ?
Cl4 Nb1 Se4 . . 81.98(11) ?
Se3 Nb1 Se4 4_565 . 53.47(5) ?
Se7 Nb1 Se4 . . 84.55(6) ?
Cl2 Nb1 Se5 4_565 . 80.16(9) ?
Cl4 Nb1 Se5 . . 158.25(11) ?
Se3 Nb1 Se5 4_565 . 87.76(6) ?
Se7 Nb1 Se5 . . 52.03(5) ?
Se4 Nb1 Se5 . . 107.35(6) ?
Cl2 Nb1 Se11 4_565 . 129.01(9) ?
Cl4 Nb1 Se11 . . 76.37(10) ?
Se3 Nb1 Se11 4_565 . 136.73(7) ?
Se7 Nb1 Se11 . . 75.79(6) ?
Se4 Nb1 Se11 . . 86.28(6) ?
Se5 Nb1 Se11 . . 122.96(7) ?
Cl2 Nb1 Se9 4_565 . 83.22(10) ?
Cl4 Nb1 Se9 . . 84.61(10) ?
Se3 Nb1 Se9 4_565 . 161.64(7) ?
Se7 Nb1 Se9 . . 86.89(6) ?
Se4 Nb1 Se9 . . 136.79(6) ?
Se5 Nb1 Se9 . . 100.10(7) ?
Se11 Nb1 Se9 . . 50.60(6) ?
Cl2 Nb1 Nb2 4_565 . 113.87(9) ?
Cl4 Nb1 Nb2 . . 130.60(10) ?
Se3 Nb1 Nb2 4_565 . 55.40(4) ?
Se7 Nb1 Nb2 . . 55.41(4) ?
Se4 Nb1 Nb2 . . 53.69(4) ?
Se5 Nb1 Nb2 . . 53.74(5) ?
Se11 Nb1 Nb2 . . 116.05(6) ?
Se9 Nb1 Nb2 . . 141.80(6) ?
Se4 Nb2 Se1 . 4_565 130.35(6) ?
Se4 Nb2 Se5 . . 108.13(6) ?
Se1 Nb2 Se5 4_565 . 93.89(6) ?
Se4 Nb2 Se6 . 4_565 94.11(6) ?
Se1 Nb2 Se6 4_565 4_565 108.18(6) ?
Se5 Nb2 Se6 . 4_565 125.99(6) ?
Se4 Nb2 Se8 . 4_565 141.21(6) ?
Se1 Nb2 Se8 4_565 4_565 82.95(6) ?
Se5 Nb2 Se8 . 4_565 84.95(6) ?
Se6 Nb2 Se8 4_565 4_565 51.53(5) ?
Se4 Nb2 Se3 . 4_565 52.30(5) ?
Se1 Nb2 Se3 4_565 4_565 86.97(6) ?
Se5 Nb2 Se3 . 4_565 86.11(5) ?
Se6 Nb2 Se3 4_565 4_565 141.77(7) ?
Se8 Nb2 Se3 4_565 4_565 166.03(6) ?
Se4 Nb2 Se2 . 4_565 87.44(6) ?
Se1 Nb2 Se2 4_565 4_565 52.18(5) ?
Se5 Nb2 Se2 . 4_565 141.73(6) ?
Se6 Nb2 Se2 4_565 4_565 85.83(6) ?
Se8 Nb2 Se2 4_565 4_565 104.79(6) ?
Se3 Nb2 Se2 4_565 4_565 76.12(5) ?
Se4 Nb2 Se7 . . 82.68(6) ?
Se1 Nb2 Se7 4_565 . 141.10(7) ?
Se5 Nb2 Se7 . . 51.32(5) ?
Se6 Nb2 Se7 4_565 . 85.47(6) ?
Se8 Nb2 Se7 4_565 . 77.74(6) ?
Se3 Nb2 Se7 4_565 . 104.75(6) ?
Se2 Nb2 Se7 4_565 . 166.32(6) ?
Se4 Nb2 Nb3 . 4_565 126.02(6) ?
Se1 Nb2 Nb3 4_565 4_565 53.85(5) ?
Se5 Nb2 Nb3 . 4_565 125.82(5) ?
Se6 Nb2 Nb3 4_565 4_565 54.38(4) ?
Se8 Nb2 Nb3 4_565 4_565 52.64(4) ?
Se3 Nb2 Nb3 4_565 4_565 126.88(5) ?
Se2 Nb2 Nb3 4_565 4_565 52.17(4) ?
Se7 Nb2 Nb3 . 4_565 128.36(5) ?
Se4 Nb2 Nb1 . . 53.67(5) ?
Se1 Nb2 Nb1 4_565 . 125.52(6) ?
Se5 Nb2 Nb1 . . 54.53(4) ?
Se6 Nb2 Nb1 4_565 . 126.27(5) ?
Se8 Nb2 Nb1 4_565 . 128.22(6) ?
Se3 Nb2 Nb1 4_565 . 52.20(4) ?
Se2 Nb2 Nb1 4_565 . 126.96(5) ?
Se7 Nb2 Nb1 . . 52.57(4) ?
Nb3 Nb2 Nb1 4_565 . 179.08(5) yes
Cl1 Nb3 Cl3 . . 78.87(13) ?
Cl1 Nb3 Se2 . . 81.88(9) ?
Cl3 Nb3 Se2 . . 84.09(9) ?
Cl1 Nb3 Se8 . . 128.99(10) ?
Cl3 Nb3 Se8 . . 149.00(11) ?
Se2 Nb3 Se8 . . 110.40(6) ?
Cl1 Nb3 Se1 . . 133.16(10) ?
Cl3 Nb3 Se1 . . 83.07(10) ?
Se2 Nb3 Se1 . . 53.36(5) ?
Se8 Nb3 Se1 . . 84.38(6) ?
Cl1 Nb3 Se6 . . 80.51(9) ?
Cl3 Nb3 Se6 . . 158.70(12) ?
Se2 Nb3 Se6 . . 87.78(6) ?
Se8 Nb3 Se6 . . 52.15(5) ?
Se1 Nb3 Se6 . . 107.61(6) ?
Cl1 Nb3 Se12 . . 129.12(10) ?
Cl3 Nb3 Se12 . . 75.73(10) ?
Se2 Nb3 Se12 . . 136.91(7) ?
Se8 Nb3 Se12 . . 75.26(6) ?
Se1 Nb3 Se12 . . 86.28(6) ?
Se6 Nb3 Se12 . . 122.37(7) ?
Cl1 Nb3 Se10 . . 83.72(10) ?
Cl3 Nb3 Se10 . . 84.67(9) ?
Se2 Nb3 Se10 . . 163.19(7) ?
Se8 Nb3 Se10 . . 85.47(6) ?
Se1 Nb3 Se10 . . 137.10(7) ?
Se6 Nb3 Se10 . . 98.36(6) ?
Se12 Nb3 Se10 . . 50.84(6) ?
Cl1 Nb3 Nb2 . 4_565 114.40(9) ?
Cl3 Nb3 Nb2 . 4_565 132.36(9) ?
Se2 Nb3 Nb2 . 4_565 55.50(5) ?
Se8 Nb3 Nb2 . 4_565 54.91(4) ?
Se1 Nb3 Nb2 . 4_565 53.77(4) ?
Se6 Nb3 Nb2 . 4_565 53.90(5) ?
Se12 Nb3 Nb2 . 4_565 115.37(6) ?
Se10 Nb3 Nb2 . 4_565 139.80(6) ?
Se2 Se1 Nb2 . 4_565 65.18(5) ?
Se2 Se1 Nb3 . . 62.07(6) ?
Nb2 Se1 Nb3 4_565 . 72.37(5) ?
Se1 Se2 Nb3 . . 64.57(5) ?
Se1 Se2 Nb2 . 4_565 62.64(6) ?
Nb3 Se2 Nb2 . 4_565 72.33(5) ?
Se4 Se3 Nb1 4_565 4_565 64.28(6) ?
Se4 Se3 Nb2 4_565 4_565 62.53(6) ?
Nb1 Se3 Nb2 4_565 4_565 72.39(5) ?
Se3 Se4 Nb1 4_565 . 62.24(5) ?
Se3 Se4 Nb2 4_565 . 65.18(5) ?
Nb1 Se4 Nb2 . . 72.65(5) ?
Se7 Se5 Nb2 . . 65.48(6) ?
Se7 Se5 Nb1 . . 62.40(6) ?
Nb2 Se5 Nb1 . . 71.73(5) ?
Se8 Se6 Nb2 . 4_565 64.74(6) ?
Se8 Se6 Nb3 . . 62.37(5) ?
Nb2 Se6 Nb3 4_565 . 71.72(5) ?
Se5 Se7 Nb1 . . 65.58(6) ?
Se5 Se7 Nb2 . . 63.21(6) ?
Nb1 Se7 Nb2 . . 72.02(5) ?
Se6 Se8 Nb3 . . 65.48(6) ?
Se6 Se8 Nb2 . 4_565 63.73(6) ?
Nb3 Se8 Nb2 . 4_565 72.45(5) ?
Se11 Se9 Nb1 . 4_565 64.54(6) ?
Nb1 Se9 Nb1 4_565 . 89.66(8) ?
Se12 Se10 Nb3 . . 64.01(6) ?
Nb3 Se10 Nb3 . 4_575 89.82(8) ?
Se9 Se11 Nb1 . . 64.86(6) ?
Nb1 Se11 Nb1 . 4_565 89.97(8) ?
Se10 Se12 Nb3 . 4_575 65.15(6) ?
Nb3 Se12 Nb3 4_575 . 90.91(8) ?
Nb3 Cl3 Nb3 4_575 . 96.62(15) yes
Nb1 Cl4 Nb1 4_565 . 96.85(17) yes

loop_
_geom_bond_atom_site_label_1
_geom_bond_atom_site_label_2
_geom_bond_site_symmetry_2
_geom_bond_distance
_geom_bond_publ_flag
Nb1 Cl2 4_565 2.497(3) yes
Nb1 Cl4 . 2.549(3) yes
Nb1 Se3 4_565 2.5761(19) yes
Nb1 Se7 . 2.5942(19) yes
Nb1 Se4 . 2.623(2) yes
Nb1 Se5 . 2.6654(19) yes
Nb1 Se11 . 2.6975(18) yes
Nb1 Se9 . 2.7047(19) yes
Nb2 Se4 . 2.6234(19) yes
Nb2 Se1 4_565 2.6283(18) yes
Nb2 Se5 . 2.639(2) yes
Nb2 Se6 4_565 2.6423(19) yes
Nb2 Se8 4_565 2.6649(18) yes
Nb2 Se3 4_565 2.6837(19) yes
Nb2 Se2 4_565 2.6861(19) yes
Nb2 Se7 . 2.6895(19) yes
Nb3 Cl1 . 2.492(4) yes
Nb3 Cl3 . 2.563(3) yes
Nb3 Se2 . 2.5741(18) yes
Nb3 Se8 . 2.589(2) yes
Nb3 Se1 . 2.6311(19) yes
Nb3 Se6 . 2.6586(19) yes
Nb3 Se12 . 2.686(2) yes
Nb3 Se10 . 2.7114(19) yes
Nb1 Nb2 . 3.1075(18) yes
Nb2 Nb3 4_565 3.1053(19) yes
Se1 Se2 . 2.338(2) yes
Se3 Se4 4_565 2.339(2) yes
Se5 Se7 . 2.308(2) yes
Se6 Se8 . 2.307(2) yes
Se9 Se11 . 2.309(3) yes
Se10 Se12 . 2.317(3) yes
